data_4126116
loop_
_publ_author_name
'Schneider, Julia'
'Sindlinger, Christian P.'
'Eichele, Klaus'
'Schubert, Hartmut'
'Wesemann, Lars'

_publ_section_title
;
 Low-Valent Lead Hydride and Its Extreme Low-Field (1)H NMR Chemical
 Shift.
;
_journal_issue 19
_journal_name_full 'Journal of the American Chemical Society'
_journal_page_first 6542
_journal_page_last 6545
_journal_paper_doi 10.1021/jacs.7b01856
_journal_volume 139
_journal_year 2017
_chemical_formula_sum 'C39 H57 Pb'
_chemical_formula_weight 733.03
_chemical_name_systematic
;
 ?
;
_space_group_crystal_system monoclinic
_space_group_IT_number 14
_space_group_name_Hall '-P 2ybc'
_space_group_name_H-M_alt 'P 1 21/c 1'
_symmetry_space_group_name_Hall '-P 2ybc'
_symmetry_space_group_name_H-M 'P 1 21/c 1'
_atom_sites_solution_hydrogens mixed
_audit_creation_method SHELXL-2014
_cell_angle_alpha 90
_cell_angle_beta 104.3560(10)
_cell_angle_gamma 90
_cell_formula_units_Z 4
_cell_length_a 13.2953(3)
_cell_length_b 15.9523(4)
_cell_length_c 16.9850(4)
_cell_measurement_reflns_used 7545
_cell_measurement_temperature 100(2)
_cell_measurement_theta_max 29.51
_cell_measurement_theta_min 3.39
_cell_volume 3489.87(14)
_computing_cell_refinement 'Bruker SAINT'
_computing_data_collection 'Bruker APEX2'
_computing_data_reduction 'Bruker SAINT'
_computing_structure_refinement 'SHELXL-2014 (Sheldrick 2014)'
_computing_structure_solution 'SHELXS-97 (Sheldrick 2008)'
_diffrn_ambient_temperature 100(2)
_diffrn_detector_area_resol_mean 8.333
_diffrn_measured_fraction_theta_full 1.000
_diffrn_measured_fraction_theta_max 0.983
_diffrn_measurement_device_type 'Bruker APEX-II CCD'
_diffrn_measurement_method '\f and \w scans'
_diffrn_radiation_type MoK\a
_diffrn_radiation_wavelength 0.71073
_diffrn_reflns_av_R_equivalents 0.0429
_diffrn_reflns_av_unetI/netI 0.0363
_diffrn_reflns_Laue_measured_fraction_full 1.000
_diffrn_reflns_Laue_measured_fraction_max 0.983
_diffrn_reflns_limit_h_max 19
_diffrn_reflns_limit_h_min -19
_diffrn_reflns_limit_k_max 23
_diffrn_reflns_limit_k_min -23
_diffrn_reflns_limit_l_max 24
_diffrn_reflns_limit_l_min -24
_diffrn_reflns_number 67957
_diffrn_reflns_point_group_measured_fraction_full 1.000
_diffrn_reflns_point_group_measured_fraction_max 0.983
_diffrn_reflns_theta_full 25.242
_diffrn_reflns_theta_max 31.502
_diffrn_reflns_theta_min 1.778
_exptl_absorpt_coefficient_mu 4.858
_exptl_absorpt_correction_T_max 0.7459
_exptl_absorpt_correction_T_min 0.6117
_exptl_absorpt_correction_type numerical
_exptl_absorpt_process_details 'SADABS V2012/1 (Bruker AXS Inc.)'
_exptl_crystal_colour yellow
_exptl_crystal_density_diffrn 1.395
_exptl_crystal_description prism
_exptl_crystal_F_000 1492
_exptl_crystal_size_max 0.178
_exptl_crystal_size_mid 0.122
_exptl_crystal_size_min 0.084
_refine_diff_density_max 3.601
_refine_diff_density_min -1.330
_refine_diff_density_rms 0.127
_refine_ls_extinction_method none
_refine_ls_goodness_of_fit_ref 1.018
_refine_ls_hydrogen_treatment mixed
_refine_ls_matrix_type full
_refine_ls_number_parameters 365
_refine_ls_number_reflns 11431
_refine_ls_number_restraints 0
_refine_ls_restrained_S_all 1.018
_refine_ls_R_factor_all 0.0444
_refine_ls_R_factor_gt 0.0282
_refine_ls_shift/su_max 0.008
_refine_ls_shift/su_mean 0.000
_refine_ls_structure_factor_coef Fsqd
_refine_ls_weighting_details 'w=1/[\s^2^(Fo^2^)+(0.0288P)^2^+3.1401P] where P=(Fo^2^+2Fc^2^)/3'
_refine_ls_weighting_scheme calc
_refine_ls_wR_factor_gt 0.0572
_refine_ls_wR_factor_ref 0.0616
_reflns_Friedel_coverage 0.000
_reflns_number_gt 9178
_reflns_number_total 11431
_reflns_threshold_expression 'I > 2\s(I)'
_cod_data_source_file ja7b01856_si_002.cif
_cod_data_source_block shelx
_cod_database_code 4126116
_shelx_space_group_comment
;
The symmetry employed for this shelxl refinement is uniquely defined
by the following loop, which should always be used as a source of
symmetry information in preference to the above space-group names.
They are only intended as comments.
;
_shelxl_version_number 2014-3

loop_
_space_group_symop_operation_xyz
'x, y, z'
'-x, y+1/2, -z+1/2'
'-x, -y, -z'
'x, -y-1/2, z-1/2'

loop_
_atom_site_label
_atom_site_type_symbol
_atom_site_fract_x
_atom_site_fract_y
_atom_site_fract_z
_atom_site_U_iso_or_equiv
_atom_site_adp_type
_atom_site_occupancy
_atom_site_site_symmetry_order
_atom_site_calc_flag
_atom_site_refinement_flags_posn
_atom_site_refinement_flags_adp
C40 C 0.1659(2) 0.97524(19) 0.22875(18) 0.0266(6) Uani 1 1 d . .
H40A H 0.1199 1.0224 0.2077 0.040 Uiso 1 1 calc R U
H40B H 0.2375 0.9955 0.2476 0.040 Uiso 1 1 calc R U
H40C H 0.1621 0.9337 0.1856 0.040 Uiso 1 1 calc R U
C51 C 0.0538(3) 0.5849(2) 0.4386(2) 0.0379(8) Uani 1 1 d . .
H51A H 0.0472 0.5510 0.3887 0.046 Uiso 1 1 calc R U
H51B H 0.1274 0.5832 0.4695 0.046 Uiso 1 1 calc R U
C50 C 0.0237(3) 0.6748(2) 0.4149(2) 0.0435(9) Uani 1 1 d . .
H50A H 0.0688 0.6969 0.3821 0.065 Uiso 1 1 calc R U
H50B H -0.0487 0.6767 0.3832 0.065 Uiso 1 1 calc R U
H50C H 0.0316 0.7089 0.4640 0.065 Uiso 1 1 calc R U
C52 C -0.0125(2) 0.5463(2) 0.4894(2) 0.0337(7) Uani 1 1 d . .
H52A H -0.0863 0.5510 0.4596 0.040 Uiso 1 1 calc R U
H52B H -0.0029 0.5787 0.5404 0.040 Uiso 1 1 calc R U
H105 H 0.509(3) 1.069(3) 0.523(3) 0.073(14) Uiso 1 1 d . .
Pb1 Pb 0.40956(2) 1.03167(2) 0.42205(2) 0.01443(3) Uani 1 1 d . .
C5 C 0.11521(17) 0.96899(15) 0.55818(14) 0.0124(4) Uani 1 1 d . .
H5 H 0.0612 0.9582 0.5845 0.015 Uiso 1 1 calc R U
C2 C 0.27944(16) 0.99862(15) 0.48470(14) 0.0101(4) Uani 1 1 d . .
C14 C 0.24440(17) 1.20609(15) 0.46767(14) 0.0120(4) Uani 1 1 d . .
C6 C 0.14723(16) 0.90677(15) 0.51295(14) 0.0119(4) Uani 1 1 d . .
H6 H 0.1141 0.8536 0.5077 0.014 Uiso 1 1 calc R U
C29 C 0.35417(18) 0.77078(15) 0.53839(14) 0.0133(4) Uani 1 1 d . .
H29 H 0.3530 0.8265 0.5651 0.016 Uiso 1 1 calc R U
C3 C 0.24395(16) 1.06282(15) 0.52829(13) 0.0092(4) Uani 1 1 d . .
C9 C 0.31285(18) 0.71755(15) 0.39381(15) 0.0135(4) Uani 1 1 d . .
H9 H 0.3522 0.6689 0.4138 0.016 Uiso 1 1 calc R U
C7 C 0.24835(16) 0.85405(14) 0.41840(14) 0.0106(4) Uani 1 1 d . .
C4 C 0.16255(17) 1.04734(15) 0.56488(14) 0.0114(4) Uani 1 1 d . .
H4 H 0.1394 1.0906 0.5945 0.014 Uiso 1 1 calc R U
C12 C 0.20045(17) 0.86113(15) 0.33496(14) 0.0120(4) Uani 1 1 d . .
C8 C 0.30573(17) 0.78186(15) 0.44828(14) 0.0113(4) Uani 1 1 d . .
C11 C 0.21000(17) 0.79510(15) 0.28343(14) 0.0121(4) Uani 1 1 d . .
H11 H 0.1781 0.8002 0.2270 0.015 Uiso 1 1 calc R U
C26 C 0.38720(19) 1.40951(16) 0.55129(15) 0.0157(5) Uani 1 1 d . .
H26 H 0.4648 1.4080 0.5672 0.019 Uiso 1 1 calc R U
C20 C 0.40750(18) 1.11994(15) 0.66984(14) 0.0140(5) Uani 1 1 d . .
H20 H 0.3986 1.0612 0.6486 0.017 Uiso 1 1 calc R U
C16 C 0.34986(17) 1.31920(15) 0.54202(14) 0.0122(4) Uani 1 1 d . .
C18 C 0.36133(17) 1.17874(15) 0.60029(14) 0.0114(4) Uani 1 1 d . .
C13 C 0.28561(16) 1.15036(14) 0.53144(14) 0.0099(4) Uani 1 1 d . .
C1 C 0.22788(16) 0.92122(14) 0.47491(13) 0.0090(4) Uani 1 1 d . .
C30 C 0.46706(18) 0.74129(17) 0.55699(15) 0.0170(5) Uani 1 1 d . .
H30A H 0.4941 0.7353 0.6159 0.025 Uiso 1 1 calc R U
H30B H 0.4706 0.6871 0.5306 0.025 Uiso 1 1 calc R U
H30C H 0.5088 0.7826 0.5364 0.025 Uiso 1 1 calc R U
C27 C 0.3554(2) 1.46189(16) 0.47410(17) 0.0231(6) Uani 1 1 d . .
H27A H 0.3824 1.5190 0.4852 0.035 Uiso 1 1 calc R U
H27B H 0.3839 1.4367 0.4316 0.035 Uiso 1 1 calc R U
H27C H 0.2795 1.4637 0.4558 0.035 Uiso 1 1 calc R U
C32 C 0.13202(19) 0.93477(17) 0.29968(15) 0.0168(5) Uani 1 1 d . .
H32 H 0.1392 0.9779 0.3434 0.020 Uiso 1 1 calc R U
C17 C 0.39112(17) 1.26256(15) 0.60380(15) 0.0130(4) Uani 1 1 d . .
H17 H 0.4416 1.2818 0.6502 0.016 Uiso 1 1 calc R U
C10 C 0.26407(17) 0.72249(15) 0.31113(14) 0.0122(4) Uani 1 1 d . .
C24 C 0.0549(2) 1.2118(2) 0.39813(19) 0.0266(6) Uani 1 1 d . .
H24A H 0.0022 1.1939 0.3499 0.040 Uiso 1 1 calc R U
H24B H 0.0378 1.1893 0.4469 0.040 Uiso 1 1 calc R U
H24C H 0.0567 1.2731 0.4008 0.040 Uiso 1 1 calc R U
C25 C 0.1850(2) 1.2061(2) 0.31317(16) 0.0260(6) Uani 1 1 d . .
H25A H 0.1292 1.1871 0.2674 0.039 Uiso 1 1 calc R U
H25B H 0.1901 1.2674 0.3119 0.039 Uiso 1 1 calc R U
H25C H 0.2509 1.1813 0.3091 0.039 Uiso 1 1 calc R U
C31 C 0.28935(19) 0.70945(17) 0.57566(15) 0.0178(5) Uani 1 1 d . .
H31A H 0.3215 0.7029 0.6338 0.027 Uiso 1 1 calc R U
H31B H 0.2188 0.7315 0.5682 0.027 Uiso 1 1 calc R U
H31C H 0.2865 0.6549 0.5487 0.027 Uiso 1 1 calc R U
C15 C 0.27695(17) 1.28985(15) 0.47448(15) 0.0132(4) Uani 1 1 d . .
H15 H 0.2482 1.3277 0.4316 0.016 Uiso 1 1 calc R U
C34 C 0.0177(2) 0.9084(2) 0.27443(19) 0.0298(7) Uani 1 1 d . .
H34A H -0.0251 0.9569 0.2518 0.045 Uiso 1 1 calc R U
H34B H 0.0089 0.8641 0.2333 0.045 Uiso 1 1 calc R U
H34C H -0.0036 0.8874 0.3220 0.045 Uiso 1 1 calc R U
C21 C 0.52388(19) 1.13535(17) 0.70568(16) 0.0200(5) Uani 1 1 d . .
H21A H 0.5500 1.0959 0.7503 0.030 Uiso 1 1 calc R U
H21B H 0.5614 1.1271 0.6634 0.030 Uiso 1 1 calc R U
H21C H 0.5345 1.1929 0.7263 0.030 Uiso 1 1 calc R U
C23 C 0.16117(19) 1.17897(16) 0.39310(15) 0.0168(5) Uani 1 1 d . .
H23 H 0.1581 1.1163 0.3933 0.020 Uiso 1 1 calc R U
C28 C 0.3524(2) 1.45285(17) 0.62021(17) 0.0226(6) Uani 1 1 d . .
H28A H 0.3773 1.5109 0.6251 0.034 Uiso 1 1 calc R U
H28B H 0.2764 1.4524 0.6084 0.034 Uiso 1 1 calc R U
H28C H 0.3812 1.4231 0.6713 0.034 Uiso 1 1 calc R U
C36 C 0.3710(2) 0.61922(17) 0.25036(17) 0.0204(5) Uani 1 1 d . .
H36A H 0.3645 0.5724 0.2120 0.031 Uiso 1 1 calc R U
H36B H 0.4090 0.6652 0.2326 0.031 Uiso 1 1 calc R U
H36C H 0.4087 0.6005 0.3046 0.031 Uiso 1 1 calc R U
C35 C 0.26294(18) 0.64959(15) 0.25316(14) 0.0133(4) Uani 1 1 d . .
H35 H 0.2274 0.6695 0.1974 0.016 Uiso 1 1 calc R U
C37 C 0.1985(2) 0.57722(16) 0.27390(16) 0.0199(5) Uani 1 1 d . .
H37A H 0.1983 0.5306 0.2362 0.030 Uiso 1 1 calc R U
H37B H 0.2289 0.5585 0.3297 0.030 Uiso 1 1 calc R U
H37C H 0.1272 0.5962 0.2691 0.030 Uiso 1 1 calc R U
C22 C 0.3507(2) 1.12765(19) 0.73773(16) 0.0226(6) Uani 1 1 d . .
H22A H 0.3819 1.0891 0.7820 0.034 Uiso 1 1 calc R U
H22B H 0.3567 1.1853 0.7584 0.034 Uiso 1 1 calc R U
H22C H 0.2773 1.1135 0.7163 0.034 Uiso 1 1 calc R U

loop_
_atom_site_aniso_label
_atom_site_aniso_U_11
_atom_site_aniso_U_22
_atom_site_aniso_U_33
_atom_site_aniso_U_23
_atom_site_aniso_U_13
_atom_site_aniso_U_12
C40 0.0353(15) 0.0221(15) 0.0206(14) 0.0108(12) 0.0031(12) 0.0022(12)
C51 0.0355(16) 0.047(2) 0.0318(18) -0.0116(16) 0.0094(14) -0.0129(15)
C50 0.046(2) 0.048(2) 0.035(2) -0.0058(17) 0.0086(16) -0.0100(17)
C52 0.0284(14) 0.046(2) 0.0254(16) -0.0117(15) 0.0047(12) -0.0054(14)
Pb1 0.01325(4) 0.01652(5) 0.01491(5) 0.00072(4) 0.00613(3) -0.00117(4)
C5 0.0113(9) 0.0145(11) 0.0128(11) 0.0022(10) 0.0053(8) -0.0004(9)
C2 0.0096(9) 0.0111(10) 0.0092(11) 0.0015(9) 0.0016(8) 0.0004(8)
C14 0.0128(9) 0.0102(11) 0.0126(11) -0.0009(9) 0.0021(8) 0.0002(8)
C6 0.0118(9) 0.0106(11) 0.0128(11) 0.0004(9) 0.0023(8) -0.0023(8)
C29 0.0179(10) 0.0117(11) 0.0091(11) -0.0020(9) 0.0014(8) 0.0027(9)
C3 0.0111(9) 0.0080(10) 0.0074(10) 0.0003(8) 0.0001(8) 0.0004(8)
C9 0.0178(10) 0.0084(11) 0.0139(12) -0.0001(9) 0.0032(9) 0.0016(8)
C7 0.0108(9) 0.0097(11) 0.0116(11) -0.0007(9) 0.0032(8) -0.0025(8)
C4 0.0132(9) 0.0117(12) 0.0097(11) -0.0021(8) 0.0033(8) 0.0005(8)
C12 0.0140(10) 0.0104(11) 0.0114(11) -0.0007(9) 0.0032(8) -0.0009(8)
C8 0.0126(9) 0.0101(11) 0.0108(11) -0.0005(9) 0.0022(8) -0.0009(8)
C11 0.0155(10) 0.0120(11) 0.0079(11) 0.0001(9) 0.0009(8) -0.0003(8)
C26 0.0186(10) 0.0100(11) 0.0168(12) -0.0006(10) 0.0011(9) -0.0023(9)
C20 0.0190(11) 0.0100(11) 0.0108(11) 0.0016(9) -0.0004(9) -0.0021(9)
C16 0.0139(10) 0.0093(11) 0.0132(11) -0.0007(9) 0.0029(8) -0.0006(8)
C18 0.0137(9) 0.0096(11) 0.0107(11) 0.0016(9) 0.0028(8) -0.0002(8)
C13 0.0116(9) 0.0076(10) 0.0109(11) -0.0009(9) 0.0036(8) -0.0003(8)
C1 0.0107(9) 0.0078(11) 0.0070(10) -0.0004(8) -0.0004(7) 0.0010(7)
C30 0.0181(11) 0.0192(13) 0.0110(12) -0.0003(10) -0.0014(9) 0.0037(9)
C27 0.0350(14) 0.0091(12) 0.0225(14) 0.0020(11) 0.0021(11) -0.0054(11)
C32 0.0229(12) 0.0135(12) 0.0109(12) -0.0007(10) -0.0020(9) 0.0047(9)
C17 0.0149(10) 0.0113(11) 0.0111(11) -0.0023(9) 0.0000(8) -0.0031(8)
C10 0.0145(10) 0.0110(11) 0.0112(11) -0.0020(9) 0.0034(8) -0.0024(8)
C24 0.0161(11) 0.0308(16) 0.0294(16) 0.0048(13) -0.0012(11) -0.0035(11)
C25 0.0323(14) 0.0283(16) 0.0134(13) -0.0022(12) -0.0017(11) -0.0009(12)
C31 0.0220(11) 0.0198(13) 0.0110(12) 0.0048(10) 0.0028(9) 0.0027(10)
C15 0.0156(10) 0.0097(11) 0.0125(11) 0.0024(9) 0.0000(8) 0.0016(8)
C34 0.0203(12) 0.0327(17) 0.0353(17) 0.0053(14) 0.0051(11) 0.0127(12)
C21 0.0221(12) 0.0170(13) 0.0163(13) 0.0043(10) -0.0041(10) -0.0017(10)
C23 0.0205(11) 0.0107(12) 0.0150(12) 0.0023(10) -0.0038(9) -0.0008(9)
C28 0.0330(14) 0.0126(13) 0.0201(14) -0.0044(10) 0.0024(11) 0.0017(10)
C36 0.0226(12) 0.0190(13) 0.0198(13) -0.0086(11) 0.0055(10) 0.0011(10)
C35 0.0195(10) 0.0105(11) 0.0092(11) -0.0026(9) 0.0020(9) 0.0001(9)
C37 0.0272(13) 0.0146(13) 0.0181(13) -0.0050(10) 0.0056(10) -0.0061(10)
C22 0.0320(14) 0.0242(15) 0.0121(12) 0.0012(11) 0.0063(11) -0.0046(11)

loop_
_atom_type_symbol
_atom_type_description
_atom_type_scat_dispersion_real
_atom_type_scat_dispersion_imag
_atom_type_scat_source
C C 0.0033 0.0016 'International Tables Vol C Tables 4.2.6.8 and 6.1.1.4'
Pb Pb -3.3944 10.1111 'International Tables Vol C Tables 4.2.6.8 and 6.1.1.4'
H H 0.0000 0.0000 'International Tables Vol C Tables 4.2.6.8 and 6.1.1.4'

loop_
_geom_angle_atom_site_label_1
_geom_angle_atom_site_label_2
_geom_angle_atom_site_label_3
_geom_angle
_geom_angle_site_symmetry_3
C52 C51 C50 112.7(3) .
C51 C52 C52 113.8(3) 3_566
C2 Pb1 Pb1 92.35(6) 3_676
C6 C5 C4 119.61(19) .
C1 C2 C3 118.95(19) .
C1 C2 Pb1 123.18(15) .
C3 C2 Pb1 117.57(16) .
C15 C14 C13 119.1(2) .
C15 C14 C23 119.0(2) .
C13 C14 C23 121.7(2) .
C5 C6 C1 120.9(2) .
C8 C29 C30 113.19(19) .
C8 C29 C31 110.4(2) .
C30 C29 C31 109.9(2) .
C4 C3 C2 120.1(2) .
C4 C3 C13 117.98(19) .
C2 C3 C13 121.75(19) .
C10 C9 C8 122.2(2) .
C8 C7 C12 120.0(2) .
C8 C7 C1 121.3(2) .
C12 C7 C1 118.4(2) .
C5 C4 C3 120.5(2) .
C11 C12 C7 118.9(2) .
C11 C12 C32 118.4(2) .
C7 C12 C32 122.5(2) .
C9 C8 C7 118.8(2) .
C9 C8 C29 120.0(2) .
C7 C8 C29 121.1(2) .
C10 C11 C12 122.6(2) .
C16 C26 C27 114.7(2) .
C16 C26 C28 110.8(2) .
C27 C26 C28 109.8(2) .
C18 C20 C22 110.9(2) .
C18 C20 C21 112.58(19) .
C22 C20 C21 109.0(2) .
C15 C16 C17 118.0(2) .
C15 C16 C26 123.3(2) .
C17 C16 C26 118.7(2) .
C17 C18 C13 118.6(2) .
C17 C18 C20 120.4(2) .
C13 C18 C20 121.0(2) .
C14 C13 C18 119.8(2) .
C14 C13 C3 119.5(2) .
C18 C13 C3 120.6(2) .
C6 C1 C2 119.8(2) .
C6 C1 C7 117.1(2) .
C2 C1 C7 122.78(18) .
C12 C32 C40 111.9(2) .
C12 C32 C34 110.8(2) .
C40 C32 C34 111.2(2) .
C16 C17 C18 122.5(2) .
C11 C10 C9 117.5(2) .
C11 C10 C35 119.9(2) .
C9 C10 C35 122.4(2) .
C16 C15 C14 121.9(2) .
C14 C23 C24 110.3(2) .
C14 C23 C25 112.9(2) .
C24 C23 C25 110.5(2) .
C10 C35 C36 113.8(2) .
C10 C35 C37 110.13(19) .
C36 C35 C37 110.6(2) .

loop_
_geom_bond_atom_site_label_1
_geom_bond_atom_site_label_2
_geom_bond_distance
_geom_bond_site_symmetry_2
C40 C32 1.530(4) .
C51 C52 1.508(4) .
C51 C50 1.517(5) .
C52 C52 1.537(7) 3_566
Pb1 C2 2.306(2) .
Pb1 Pb1 3.2646(2) 3_676
C5 C6 1.385(3) .
C5 C4 1.391(3) .
C2 C1 1.402(3) .
C2 C3 1.412(3) .
C14 C15 1.400(3) .
C14 C13 1.403(3) .
C14 C23 1.523(3) .
C6 C1 1.401(3) .
C29 C8 1.516(3) .
C29 C30 1.529(3) .
C29 C31 1.540(3) .
C3 C4 1.397(3) .
C3 C13 1.498(3) .
C9 C10 1.395(3) .
C9 C8 1.400(3) .
C7 C8 1.405(3) .
C7 C12 1.407(3) .
C7 C1 1.508(3) .
C12 C11 1.395(3) .
C12 C32 1.516(3) .
C11 C10 1.383(3) .
C26 C16 1.519(3) .
C26 C27 1.523(4) .
C26 C28 1.527(4) .
C20 C18 1.514(3) .
C20 C22 1.532(3) .
C20 C21 1.536(3) .
C16 C15 1.387(3) .
C16 C17 1.390(3) .
C18 C17 1.392(3) .
C18 C13 1.415(3) .
C32 C34 1.532(4) .
C10 C35 1.521(3) .
C24 C23 1.529(4) .
C25 C23 1.531(4) .
C36 C35 1.528(3) .
C35 C37 1.530(3) .
